data_4303745
loop_
_publ_author_name
'Dirk F.-J. Piesik'
'Peter Haack'
'Sjoerd Harder'
'Christian Limberg'

_publ_section_title
;
Peculiar Binding Modes of a Ligand with Two Adjacent \b-Diiminato Binding
Sites in Alkali and Alkaline-Earth Metal Chemistry
;
_journal_name_full 'Inorganic Chemistry'
_journal_page_first 11259
_journal_page_last 11264
_journal_paper_doi 10.1021/ic9017536
_journal_volume 48
_journal_year 2009
_chemical_formula_sum 'C96 H135 Mg2 N6 O3 Si4'
_chemical_formula_weight 1582.08
_chemical_name_common '[Xanthdim][MgN(SiMe3)2(THF)]2.(C6H6)2.5'
_chemical_name_systematic
;
 ?
;
_space_group_IT_number 14
_symmetry_cell_setting monoclinic
_symmetry_space_group_name_Hall '-P 2yn'
_symmetry_space_group_name_H-M 'P 1 21/n 1'
_atom_sites_solution_hydrogens geom
_atom_sites_solution_primary direct
_atom_sites_solution_secondary difmap
_audit_creation_method SHELXL-97
_cell_angle_alpha 90.00
_cell_angle_beta 115.644(6)
_cell_angle_gamma 90.00
_cell_formula_units_Z 4
_cell_length_a 18.326(2)
_cell_length_b 27.314(3)
_cell_length_c 21.130(2)
_cell_measurement_temperature 173(2)
_cell_volume 9535.0(18)
_computing_structure_refinement 'SHELXL-97 (Sheldrick, 1997)'
_diffrn_ambient_temperature 173(2)
_diffrn_measured_fraction_theta_full 0.998
_diffrn_measured_fraction_theta_max 0.998
_diffrn_measurement_device_type 'Siemens Smart CCD'
_diffrn_radiation_monochromator graphite
_diffrn_radiation_source 'fine-focus sealed tube'
_diffrn_radiation_type MoK\a
_diffrn_radiation_wavelength 0.71073
_diffrn_reflns_av_R_equivalents 0.1097
_diffrn_reflns_av_sigmaI/netI 0.0733
_diffrn_reflns_limit_h_max 21
_diffrn_reflns_limit_h_min -21
_diffrn_reflns_limit_k_max 32
_diffrn_reflns_limit_k_min -31
_diffrn_reflns_limit_l_max 24
_diffrn_reflns_limit_l_min -24
_diffrn_reflns_number 158975
_diffrn_reflns_theta_full 24.77
_diffrn_reflns_theta_max 24.77
_diffrn_reflns_theta_min 1.23
_exptl_absorpt_coefficient_mu 0.125
_exptl_absorpt_correction_T_max 0.9755
_exptl_absorpt_correction_T_min 0.9518
_exptl_absorpt_correction_type empirical
_exptl_crystal_colour light-yellow
_exptl_crystal_density_diffrn 1.102
_exptl_crystal_density_method 'not measured'
_exptl_crystal_description rod
_exptl_crystal_F_000 3428
_exptl_crystal_size_max 0.40
_exptl_crystal_size_mid 0.30
_exptl_crystal_size_min 0.20
_refine_diff_density_max 0.649
_refine_diff_density_min -0.354
_refine_diff_density_rms 0.060
_refine_ls_extinction_method none
_refine_ls_goodness_of_fit_ref 1.028
_refine_ls_hydrogen_treatment constr
_refine_ls_matrix_type full
_refine_ls_number_parameters 1029
_refine_ls_number_reflns 16333
_refine_ls_number_restraints 10
_refine_ls_restrained_S_all 1.036
_refine_ls_R_factor_all 0.1145
_refine_ls_R_factor_gt 0.0658
_refine_ls_shift/su_max 0.001
_refine_ls_shift/su_mean 0.000
_refine_ls_structure_factor_coef Fsqd
_refine_ls_weighting_details 'calc w=1/[\s^2^(Fo^2^)+(0.0915P)^2^+5.1521P] where P=(Fo^2^+2Fc^2^)/3'
_refine_ls_weighting_scheme calc
_refine_ls_wR_factor_gt 0.1585
_refine_ls_wR_factor_ref 0.1879
_reflns_number_gt 10387
_reflns_number_total 16333
_reflns_threshold_expression >2sigma(I)
_cod_data_source_file ic9017536_si_002.cif
_cod_data_source_block hasj168
_cod_original_cell_volume 9535.1(18)
_cod_database_code 4303745

loop_
_symmetry_equiv_pos_as_xyz
'x, y, z'
'-x+1/2, y+1/2, -z+1/2'
'-x, -y, -z'
'x-1/2, -y-1/2, z-1/2'

loop_
_atom_site_label
_atom_site_type_symbol
_atom_site_fract_x
_atom_site_fract_y
_atom_site_fract_z
_atom_site_U_iso_or_equiv
_atom_site_adp_type
_atom_site_occupancy
_atom_site_symmetry_multiplicity
_atom_site_calc_flag
_atom_site_refinement_flags
_atom_site_disorder_assembly
_atom_site_disorder_group
Mg1 Mg 0.28753(6) 0.10472(4) 0.71525(5) 0.0305(3) Uani 1 1 d . . .
Mg2 Mg 0.59408(6) 0.18985(4) 0.55850(5) 0.0301(3) Uani 1 1 d . . .
Si1 Si 0.22962(6) 0.21529(3) 0.68313(5) 0.0362(2) Uani 1 1 d . . .
Si2 Si 0.10239(6) 0.13713(4) 0.64353(5) 0.0382(3) Uani 1 1 d . . .
Si3 Si 0.63616(6) 0.27476(3) 0.47270(5) 0.0393(3) Uani 1 1 d . . .
Si4 Si 0.73902(6) 0.18494(4) 0.51420(6) 0.0482(3) Uani 1 1 d . . .
N1 N 0.41173(15) 0.11138(9) 0.77587(13) 0.0295(6) Uani 1 1 d . . .
N2 N 0.30515(15) 0.05293(9) 0.65159(13) 0.0288(6) Uani 1 1 d . . .
N3 N 0.56636(15) 0.11675(9) 0.56667(13) 0.0300(6) Uani 1 1 d . . .
N4 N 0.64831(17) 0.19676(9) 0.66680(14) 0.0342(7) Uani 1 1 d . . .
N5 N 0.20114(16) 0.15536(10) 0.67628(14) 0.0346(7) Uani 1 1 d . . .
N6 N 0.65811(16) 0.21811(9) 0.51030(14) 0.0326(6) Uani 1 1 d . . .
O1 O 0.61455(12) 0.03831(7) 0.77446(11) 0.0285(5) Uani 1 1 d . . .
O2 O 0.26676(14) 0.06572(9) 0.78999(12) 0.0473(6) Uani 1 1 d . C .
O3 O 0.47434(13) 0.21056(8) 0.51275(12) 0.0398(6) Uani 1 1 d . . .
C1 C 0.58434(18) -0.00499(11) 0.78924(16) 0.0269(7) Uani 1 1 d . . .
C2 C 0.50014(18) -0.00895(11) 0.76425(15) 0.0269(7) Uani 1 1 d . . .
C3 C 0.46996(19) -0.05419(11) 0.77316(16) 0.0315(8) Uani 1 1 d . . .
H3 H 0.4130 -0.0579 0.7555 0.038 Uiso 1 1 calc R . .
C4 C 0.5189(2) -0.09397(12) 0.80639(17) 0.0341(8) Uani 1 1 d . A .
C5 C 0.6021(2) -0.08654(12) 0.83516(17) 0.0344(8) Uani 1 1 d . . .
H5 H 0.6370 -0.1127 0.8598 0.041 Uiso 1 1 calc R . .
C6 C 0.63615(19) -0.04214(11) 0.82925(16) 0.0287(7) Uani 1 1 d . . .
C7 C 0.72549(19) -0.03006(12) 0.87073(17) 0.0338(8) Uani 1 1 d . . .
C8 C 0.75001(18) 0.00386(11) 0.82605(16) 0.0285(7) Uani 1 1 d . . .
C9 C 0.82879(19) 0.00561(12) 0.83270(17) 0.0338(8) Uani 1 1 d . . .
H9 H 0.8670 -0.0173 0.8629 0.041 Uiso 1 1 calc R . .
C10 C 0.85412(19) 0.03927(12) 0.79738(18) 0.0351(8) Uani 1 1 d . . .
C11 C 0.79520(19) 0.07156(12) 0.75234(17) 0.0329(8) Uani 1 1 d . . .
H11 H 0.8110 0.0949 0.7274 0.040 Uiso 1 1 calc R . .
C12 C 0.71484(18) 0.07144(11) 0.74199(16) 0.0280(7) Uani 1 1 d . . .
C13 C 0.69365(18) 0.03717(11) 0.78079(16) 0.0266(7) Uani 1 1 d . . .
C14 C 0.4823(2) -0.14336(12) 0.81350(18) 0.0460(9) Uani 1 1 d D . .
C15A C 0.3923(4) -0.1420(3) 0.7887(5) 0.056(2) Uiso 0.601(12) 1 d PD A 1
H15A H 0.3732 -0.1744 0.7948 0.085 Uiso 0.601(12) 1 calc PR A 1
H15B H 0.3663 -0.1330 0.7389 0.085 Uiso 0.601(12) 1 calc PR A 1
H15C H 0.3786 -0.1178 0.8160 0.085 Uiso 0.601(12) 1 calc PR A 1
C16A C 0.5226(4) -0.1597(3) 0.8929(3) 0.046(2) Uiso 0.601(12) 1 d PD A 1
H16A H 0.5020 -0.1920 0.8973 0.068 Uiso 0.601(12) 1 calc PR A 1
H16B H 0.5095 -0.1359 0.9211 0.068 Uiso 0.601(12) 1 calc PR A 1
H16C H 0.5815 -0.1614 0.9096 0.068 Uiso 0.601(12) 1 calc PR A 1
C17A C 0.5049(6) -0.1825(3) 0.7735(5) 0.070(3) Uiso 0.601(12) 1 d PD A 1
H17A H 0.5639 -0.1841 0.7916 0.105 Uiso 0.601(12) 1 calc PR A 1
H17B H 0.4810 -0.1742 0.7235 0.105 Uiso 0.601(12) 1 calc PR A 1
H17C H 0.4842 -0.2143 0.7798 0.105 Uiso 0.601(12) 1 calc PR A 1
C15B C 0.4015(5) -0.1338(4) 0.8204(7) 0.045(3) Uiso 0.399(12) 1 d PD A 2
H15D H 0.3789 -0.1650 0.8263 0.068 Uiso 0.399(12) 1 calc PR A 2
H15E H 0.3626 -0.1174 0.7779 0.068 Uiso 0.399(12) 1 calc PR A 2
H15F H 0.4127 -0.1129 0.8613 0.068 Uiso 0.399(12) 1 calc PR A 2
C16B C 0.5382(6) -0.1756(4) 0.8711(6) 0.061(4) Uiso 0.399(12) 1 d PD A 2
H16D H 0.5096 -0.2054 0.8730 0.092 Uiso 0.399(12) 1 calc PR A 2
H16E H 0.5571 -0.1582 0.9159 0.092 Uiso 0.399(12) 1 calc PR A 2
H16F H 0.5847 -0.1843 0.8620 0.092 Uiso 0.399(12) 1 calc PR A 2
C17B C 0.4561(9) -0.1697(5) 0.7425(6) 0.077(4) Uiso 0.399(12) 1 d PD A 2
H17D H 0.5041 -0.1775 0.7352 0.116 Uiso 0.399(12) 1 calc PR A 2
H17E H 0.4201 -0.1483 0.7046 0.116 Uiso 0.399(12) 1 calc PR A 2
H17F H 0.4275 -0.2000 0.7426 0.116 Uiso 0.399(12) 1 calc PR A 2
C18 C 0.7339(2) -0.00151(15) 0.93650(18) 0.0510(10) Uani 1 1 d . . .
H18A H 0.7018 0.0286 0.9222 0.076 Uiso 1 1 calc R . .
H18B H 0.7909 0.0068 0.9649 0.076 Uiso 1 1 calc R . .
H18C H 0.7143 -0.0218 0.9642 0.076 Uiso 1 1 calc R . .
C19 C 0.7784(2) -0.07606(13) 0.8937(2) 0.0551(11) Uani 1 1 d . . .
H19A H 0.7603 -0.0969 0.9219 0.083 Uiso 1 1 calc R . .
H19B H 0.8350 -0.0666 0.9218 0.083 Uiso 1 1 calc R . .
H19C H 0.7739 -0.0942 0.8522 0.083 Uiso 1 1 calc R . .
C20 C 0.9412(2) 0.04169(14) 0.8051(2) 0.0459(9) Uani 1 1 d . . .
C21 C 0.9964(3) 0.0048(2) 0.8584(3) 0.0981(19) Uani 1 1 d . . .
H21A H 0.9999 0.0125 0.9049 0.147 Uiso 1 1 calc R . .
H21B H 1.0505 0.0065 0.8599 0.147 Uiso 1 1 calc R . .
H21C H 0.9744 -0.0282 0.8447 0.147 Uiso 1 1 calc R . .
C22 C 0.9407(3) 0.0293(2) 0.7339(3) 0.1004(19) Uani 1 1 d . . .
H22A H 0.9186 -0.0036 0.7194 0.151 Uiso 1 1 calc R . .
H22B H 0.9962 0.0306 0.7383 0.151 Uiso 1 1 calc R . .
H22C H 0.9071 0.0531 0.6986 0.151 Uiso 1 1 calc R . .
C23 C 0.9754(3) 0.09260(18) 0.8265(3) 0.0922(17) Uani 1 1 d . . .
H23A H 0.9419 0.1162 0.7908 0.138 Uiso 1 1 calc R . .
H23B H 1.0309 0.0936 0.8308 0.138 Uiso 1 1 calc R . .
H23C H 0.9757 0.1010 0.8717 0.138 Uiso 1 1 calc R . .
C24 C 0.44244(18) 0.03285(11) 0.73706(16) 0.0275(7) Uani 1 1 d . . .
C25 C 0.37010(18) 0.02458(11) 0.67704(16) 0.0276(7) Uani 1 1 d . . .
H25 H 0.3673 -0.0047 0.6518 0.033 Uiso 1 1 calc R . .
C26 C 0.46097(18) 0.07481(11) 0.77929(16) 0.0281(7) Uani 1 1 d . . .
H26 H 0.5151 0.0774 0.8145 0.034 Uiso 1 1 calc R . .
C27 C 0.65928(18) 0.10799(11) 0.69005(16) 0.0287(7) Uani 1 1 d . . .
C28 C 0.60312(18) 0.09055(11) 0.62434(16) 0.0279(7) Uani 1 1 d . . .
H28 H 0.5904 0.0567 0.6212 0.033 Uiso 1 1 calc R . .
C29 C 0.6787(2) 0.15747(12) 0.70654(17) 0.0320(8) Uani 1 1 d . . .
H29 H 0.7193 0.1637 0.7526 0.038 Uiso 1 1 calc R . .
C30 C 0.44784(19) 0.14992(12) 0.82623(16) 0.0322(8) Uani 1 1 d . . .
C31 C 0.5117(2) 0.17842(12) 0.82682(18) 0.0383(8) Uani 1 1 d . . .
C32 C 0.5420(2) 0.21646(14) 0.8765(2) 0.0486(10) Uani 1 1 d . . .
C33 C 0.5074(3) 0.22475(15) 0.9225(2) 0.0559(11) Uani 1 1 d . . .
H33 H 0.5278 0.2505 0.9558 0.067 Uiso 1 1 calc R . .
C34 C 0.4445(3) 0.19671(15) 0.9212(2) 0.0552(11) Uani 1 1 d . . .
H34 H 0.4219 0.2030 0.9533 0.066 Uiso 1 1 calc R . .
C35 C 0.4144(2) 0.15933(13) 0.87301(18) 0.0442(9) Uani 1 1 d . . .
H35 H 0.3708 0.1399 0.8716 0.053 Uiso 1 1 calc R . .
C36 C 0.5439(2) 0.16979(14) 0.7732(2) 0.0489(10) Uani 1 1 d . . .
H36A H 0.5820 0.1423 0.7882 0.073 Uiso 1 1 calc R . .
H36B H 0.5718 0.1993 0.7688 0.073 Uiso 1 1 calc R . .
H36C H 0.4989 0.1622 0.7278 0.073 Uiso 1 1 calc R . .
C37 C 0.6099(3) 0.24965(16) 0.8796(2) 0.0712(13) Uani 1 1 d . . .
H37A H 0.6235 0.2730 0.9182 0.107 Uiso 1 1 calc R . .
H37B H 0.5924 0.2675 0.8352 0.107 Uiso 1 1 calc R . .
H37C H 0.6576 0.2298 0.8873 0.107 Uiso 1 1 calc R . .
C38 C 0.24179(19) 0.03847(12) 0.58496(17) 0.0320(8) Uani 1 1 d . . .
C39 C 0.2121(2) 0.07211(13) 0.52972(18) 0.0362(8) Uani 1 1 d . . .
C40 C 0.1478(2) 0.05812(15) 0.46518(18) 0.0446(9) Uani 1 1 d . . .
C41 C 0.1163(2) 0.01197(17) 0.4587(2) 0.0561(11) Uani 1 1 d . . .
H41 H 0.0723 0.0029 0.4158 0.067 Uiso 1 1 calc R . .
C42 C 0.1461(2) -0.02172(15) 0.5123(2) 0.0551(11) Uani 1 1 d . . .
H42 H 0.1236 -0.0537 0.5056 0.066 Uiso 1 1 calc R . .
C43 C 0.2093(2) -0.00890(13) 0.57604(19) 0.0438(9) Uani 1 1 d . . .
H43 H 0.2303 -0.0320 0.6133 0.053 Uiso 1 1 calc R . .
C44 C 0.2497(2) 0.12132(13) 0.53667(18) 0.0426(9) Uani 1 1 d . . .
H44A H 0.2136 0.1463 0.5407 0.064 Uiso 1 1 calc R . .
H44B H 0.2590 0.1280 0.4951 0.064 Uiso 1 1 calc R . .
H44C H 0.3015 0.1220 0.5787 0.064 Uiso 1 1 calc R . .
C45 C 0.1161(3) 0.09307(17) 0.4041(2) 0.0645(12) Uani 1 1 d . . .
H45A H 0.0704 0.0780 0.3647 0.097 Uiso 1 1 calc R . .
H45B H 0.1592 0.1006 0.3899 0.097 Uiso 1 1 calc R . .
H45C H 0.0982 0.1233 0.4180 0.097 Uiso 1 1 calc R . .
C46 C 0.51024(19) 0.09307(11) 0.50308(17) 0.0313(8) Uani 1 1 d . . .
C47 C 0.4466(2) 0.06316(11) 0.49908(17) 0.0329(8) Uani 1 1 d . . .
C48 C 0.3920(2) 0.04438(12) 0.43299(18) 0.0373(8) Uani 1 1 d . . .
C49 C 0.4036(2) 0.05567(13) 0.37336(19) 0.0450(9) Uani 1 1 d . . .
H49 H 0.3674 0.0429 0.3290 0.054 Uiso 1 1 calc R . .
C50 C 0.4671(2) 0.08520(13) 0.37822(19) 0.0480(10) Uani 1 1 d . . .
H50 H 0.4742 0.0925 0.3373 0.058 Uiso 1 1 calc R . .
C51 C 0.5198(2) 0.10403(12) 0.44168(17) 0.0393(9) Uani 1 1 d . . .
H51 H 0.5630 0.1245 0.4445 0.047 Uiso 1 1 calc R . .
C52 C 0.4329(2) 0.05139(12) 0.56238(18) 0.0374(8) Uani 1 1 d . . .
H52A H 0.4566 0.0194 0.5810 0.056 Uiso 1 1 calc R . .
H52B H 0.3746 0.0506 0.5492 0.056 Uiso 1 1 calc R . .
H52C H 0.4584 0.0765 0.5983 0.056 Uiso 1 1 calc R . .
C53 C 0.3222(2) 0.01278(14) 0.4261(2) 0.0523(10) Uani 1 1 d . . .
H53A H 0.3422 -0.0153 0.4578 0.078 Uiso 1 1 calc R . .
H53B H 0.2938 0.0012 0.3776 0.078 Uiso 1 1 calc R . .
H53C H 0.2848 0.0318 0.4384 0.078 Uiso 1 1 calc R . .
C54 C 0.6881(3) 0.24231(14) 0.69944(18) 0.0524(11) Uani 1 1 d . . .
C55 C 0.6446(3) 0.28250(16) 0.7015(2) 0.0662(13) Uani 1 1 d . . .
C56 C 0.6847(5) 0.32767(17) 0.7330(3) 0.0828(17) Uani 1 1 d . . .
C57 C 0.7684(6) 0.3279(2) 0.7577(3) 0.107(2) Uani 1 1 d . . .
H57 H 0.7961 0.3576 0.7768 0.128 Uiso 1 1 calc R . .
C58 C 0.8126(4) 0.2896(2) 0.7565(3) 0.0969(19) Uani 1 1 d . . .
H58 H 0.8699 0.2921 0.7767 0.116 Uiso 1 1 calc R . .
C59 C 0.7745(3) 0.24528(17) 0.7254(2) 0.0718(14) Uani 1 1 d . . .
H59 H 0.8050 0.2182 0.7217 0.086 Uiso 1 1 calc R . .
C60 C 0.5572(3) 0.27982(16) 0.6747(3) 0.0740(14) Uani 1 1 d . . .
H60A H 0.5320 0.3004 0.6328 0.111 Uiso 1 1 calc R . .
H60B H 0.5411 0.2914 0.7107 0.111 Uiso 1 1 calc R . .
H60C H 0.5396 0.2458 0.6624 0.111 Uiso 1 1 calc R . .
C61 C 0.6399(5) 0.3713(2) 0.7356(3) 0.130(3) Uani 1 1 d . . .
H61A H 0.6780 0.3977 0.7598 0.195 Uiso 1 1 calc R . .
H61B H 0.6075 0.3637 0.7611 0.195 Uiso 1 1 calc R . .
H61C H 0.6040 0.3816 0.6877 0.195 Uiso 1 1 calc R . .
C62 C 0.3306(2) 0.22198(13) 0.68128(19) 0.0435(9) Uani 1 1 d . . .
H62A H 0.3735 0.2122 0.7268 0.065 Uiso 1 1 calc R . .
H62B H 0.3385 0.2562 0.6717 0.065 Uiso 1 1 calc R . .
H62C H 0.3324 0.2010 0.6443 0.065 Uiso 1 1 calc R . .
C63 C 0.2372(2) 0.24372(15) 0.7666(2) 0.0539(10) Uani 1 1 d . . .
H63A H 0.1854 0.2401 0.7693 0.081 Uiso 1 1 calc R . .
H63B H 0.2502 0.2786 0.7672 0.081 Uiso 1 1 calc R . .
H63C H 0.2799 0.2273 0.8068 0.081 Uiso 1 1 calc R . .
C64 C 0.1607(2) 0.25478(14) 0.60834(19) 0.0522(10) Uani 1 1 d . . .
H64A H 0.1605 0.2430 0.5645 0.078 Uiso 1 1 calc R . .
H64B H 0.1800 0.2887 0.6167 0.078 Uiso 1 1 calc R . .
H64C H 0.1057 0.2532 0.6049 0.078 Uiso 1 1 calc R . .
C65 C 0.0477(2) 0.16389(15) 0.6929(2) 0.0549(11) Uani 1 1 d . . .
H65A H 0.0772 0.1558 0.7428 0.082 Uiso 1 1 calc R . .
H65B H -0.0071 0.1503 0.6745 0.082 Uiso 1 1 calc R . .
H65C H 0.0446 0.1995 0.6871 0.082 Uiso 1 1 calc R . .
C66 C 0.0397(2) 0.15266(16) 0.5490(2) 0.0594(11) Uani 1 1 d . . .
H66A H 0.0315 0.1882 0.5441 0.089 Uiso 1 1 calc R . .
H66B H -0.0129 0.1362 0.5324 0.089 Uiso 1 1 calc R . .
H66C H 0.0676 0.1417 0.5211 0.089 Uiso 1 1 calc R . .
C67 C 0.0928(2) 0.06872(14) 0.6456(2) 0.0559(11) Uani 1 1 d . . .
H67A H 0.1087 0.0539 0.6112 0.084 Uiso 1 1 calc R . .
H67B H 0.0366 0.0600 0.6341 0.084 Uiso 1 1 calc R . .
H67C H 0.1282 0.0566 0.6926 0.084 Uiso 1 1 calc R . .
C68 C 0.5870(2) 0.31421(13) 0.5159(2) 0.0505(10) Uani 1 1 d . . .
H68A H 0.5366 0.2988 0.5112 0.076 Uiso 1 1 calc R . .
H68B H 0.5750 0.3464 0.4934 0.076 Uiso 1 1 calc R . .
H68C H 0.6237 0.3180 0.5658 0.076 Uiso 1 1 calc R . .
C69 C 0.5690(3) 0.27234(16) 0.3760(2) 0.0684(13) Uani 1 1 d . . .
H69A H 0.6003 0.2610 0.3512 0.103 Uiso 1 1 calc R . .
H69B H 0.5474 0.3051 0.3593 0.103 Uiso 1 1 calc R . .
H69C H 0.5241 0.2497 0.3670 0.103 Uiso 1 1 calc R . .
C70 C 0.7247(3) 0.31254(15) 0.4783(3) 0.0756(14) Uani 1 1 d . . .
H70A H 0.7630 0.3168 0.5276 0.113 Uiso 1 1 calc R . .
H70B H 0.7054 0.3447 0.4569 0.113 Uiso 1 1 calc R . .
H70C H 0.7516 0.2958 0.4532 0.113 Uiso 1 1 calc R . .
C71 C 0.7309(4) 0.1675(2) 0.4263(3) 0.122(3) Uani 1 1 d . . .
H71A H 0.6816 0.1483 0.4012 0.183 Uiso 1 1 calc R . .
H71B H 0.7782 0.1479 0.4320 0.183 Uiso 1 1 calc R . .
H71C H 0.7288 0.1972 0.3994 0.183 Uiso 1 1 calc R . .
C72 C 0.8390(3) 0.2171(2) 0.5599(4) 0.133(3) Uani 1 1 d . . .
H72A H 0.8428 0.2432 0.5297 0.200 Uiso 1 1 calc R . .
H72B H 0.8830 0.1935 0.5699 0.200 Uiso 1 1 calc R . .
H72C H 0.8434 0.2313 0.6040 0.200 Uiso 1 1 calc R . .
C73 C 0.7512(3) 0.12716(16) 0.5632(3) 0.0708(14) Uani 1 1 d . . .
H73A H 0.7502 0.1340 0.6084 0.106 Uiso 1 1 calc R . .
H73B H 0.8029 0.1119 0.5714 0.106 Uiso 1 1 calc R . .
H73C H 0.7068 0.1048 0.5359 0.106 Uiso 1 1 calc R . .
C74 C 0.2218(3) 0.08368(18) 0.8283(2) 0.0687(13) Uani 1 1 d D . .
H74A H 0.2296 0.1194 0.8361 0.089 Uiso 1 1 calc R B 1
H74B H 0.1633 0.0770 0.8013 0.089 Uiso 1 1 calc R B 1
C75A C 0.2533(4) 0.0581(2) 0.8942(3) 0.061(2) Uiso 0.747(12) 1 d PD C 1
H75A H 0.2124 0.0558 0.9130 0.079 Uiso 0.747(12) 1 calc PR C 1
H75B H 0.3026 0.0742 0.9293 0.079 Uiso 0.747(12) 1 calc PR C 1
C75B C 0.2049(9) 0.0365(4) 0.8555(11) 0.072(7) Uiso 0.253(12) 1 d PD C 2
H75C H 0.1953 0.0425 0.8975 0.093 Uiso 0.253(12) 1 calc PR C 2
H75D H 0.1562 0.0205 0.8192 0.093 Uiso 0.253(12) 1 calc PR C 2
C76 C 0.2728(3) 0.00657(18) 0.8728(2) 0.0853(17) Uani 1 1 d D . .
H76A H 0.3150 -0.0105 0.9136 0.111 Uiso 1 1 calc R C 1
H76B H 0.2238 -0.0142 0.8526 0.111 Uiso 1 1 calc R C 1
C77 C 0.3034(3) 0.01906(17) 0.8176(2) 0.0674(13) Uani 1 1 d . C .
H77A H 0.3632 0.0215 0.8394 0.088 Uiso 1 1 calc R . .
H77B H 0.2861 -0.0061 0.7802 0.088 Uiso 1 1 calc R . .
C78 C 0.4184(2) 0.19708(16) 0.5422(2) 0.0571(11) Uani 1 1 d . . .
H78A H 0.4428 0.2032 0.5935 0.074 Uiso 1 1 calc R . .
H78B H 0.4031 0.1621 0.5334 0.074 Uiso 1 1 calc R . .
C79 C 0.3466(3) 0.22946(17) 0.5047(3) 0.0670(12) Uani 1 1 d . . .
H79A H 0.2970 0.2151 0.5046 0.087 Uiso 1 1 calc R . .
H79B H 0.3555 0.2625 0.5261 0.087 Uiso 1 1 calc R . .
C80 C 0.3417(3) 0.2312(2) 0.4323(3) 0.0938(18) Uani 1 1 d . . .
H80A H 0.3038 0.2060 0.4023 0.122 Uiso 1 1 calc R . .
H80B H 0.3223 0.2637 0.4109 0.122 Uiso 1 1 calc R . .
C81 C 0.4250(2) 0.22190(17) 0.4391(2) 0.0581(11) Uani 1 1 d . . .
H81A H 0.4248 0.1941 0.4090 0.075 Uiso 1 1 calc R . .
H81B H 0.4461 0.2512 0.4250 0.075 Uiso 1 1 calc R . .
C82 C 0.9152(3) 0.1681(2) 0.3008(3) 0.0881(16) Uani 1 1 d . . .
H82 H 0.9218 0.2026 0.3006 0.106 Uiso 1 1 calc R . .
C83 C 0.9148(4) 0.1411(2) 0.2475(3) 0.0892(17) Uani 1 1 d . . .
H83 H 0.9232 0.1566 0.2109 0.107 Uiso 1 1 calc R . .
C84 C 0.9024(4) 0.0915(2) 0.2454(3) 0.0943(17) Uani 1 1 d . . .
H84 H 0.9013 0.0726 0.2073 0.113 Uiso 1 1 calc R . .
C85 C 0.8917(4) 0.0697(2) 0.2991(5) 0.120(3) Uani 1 1 d . . .
H85 H 0.8821 0.0355 0.2993 0.144 Uiso 1 1 calc R . .
C86 C 0.8955(4) 0.1002(4) 0.3539(4) 0.132(3) Uani 1 1 d . . .
H86 H 0.8898 0.0865 0.3929 0.158 Uiso 1 1 calc R . .
C87 C 0.9069(4) 0.1480(3) 0.3517(3) 0.103(2) Uani 1 1 d . . .
H87 H 0.9090 0.1679 0.3893 0.124 Uiso 1 1 calc R . .
C88 C 0.8227(5) 0.1213(2) -0.0676(3) 0.0967(18) Uani 1 1 d . . .
H88 H 0.8319 0.1164 -0.1081 0.116 Uiso 1 1 calc R . .
C89 C 0.8835(4) 0.1158(2) -0.0040(4) 0.0911(16) Uani 1 1 d . . .
H89 H 0.9364 0.1087 0.0008 0.109 Uiso 1 1 calc R . .
C90 C 0.8694(4) 0.1205(2) 0.0547(3) 0.1021(19) Uani 1 1 d . . .
H90 H 0.9125 0.1160 0.1001 0.123 Uiso 1 1 calc R . .
C91 C 0.7938(5) 0.1314(2) 0.0480(3) 0.1003(18) Uani 1 1 d . . .
H91 H 0.7835 0.1338 0.0883 0.120 Uiso 1 1 calc R . .
C92 C 0.7327(4) 0.13907(19) -0.0181(4) 0.0923(17) Uani 1 1 d . . .
H92 H 0.6800 0.1479 -0.0240 0.111 Uiso 1 1 calc R . .
C93 C 0.7488(5) 0.1338(2) -0.0749(3) 0.101(2) Uani 1 1 d . . .
H93 H 0.7067 0.1390 -0.1206 0.121 Uiso 1 1 calc R . .
C94 C 0.5316(4) 0.0196(5) 0.9593(3) 0.108(2) Uani 1 1 d . . .
H94 H 0.5541 0.0335 0.9305 0.130 Uiso 1 1 calc R . .
C95 C 0.5272(4) -0.0283(4) 0.9636(4) 0.108(2) Uani 1 1 d . . .
H95 H 0.5465 -0.0485 0.9375 0.130 Uiso 1 1 calc R . .
C96 C 0.5038(4) 0.0493(3) 0.9960(5) 0.117(2) Uani 1 1 d . . .
H96 H 0.5064 0.0839 0.9930 0.141 Uiso 1 1 calc R . .

loop_
_atom_site_aniso_label
_atom_site_aniso_U_11
_atom_site_aniso_U_22
_atom_site_aniso_U_33
_atom_site_aniso_U_23
_atom_site_aniso_U_13
_atom_site_aniso_U_12
Mg1 0.0311(6) 0.0327(6) 0.0307(6) 0.0006(5) 0.0162(5) 0.0032(5)
Mg2 0.0357(6) 0.0261(6) 0.0313(6) 0.0047(5) 0.0171(5) -0.0003(5)
Si1 0.0402(5) 0.0336(6) 0.0346(6) -0.0006(4) 0.0162(5) 0.0076(4)
Si2 0.0324(5) 0.0457(6) 0.0392(6) 0.0007(5) 0.0181(5) 0.0047(4)
Si3 0.0537(6) 0.0278(5) 0.0446(6) 0.0020(4) 0.0291(5) -0.0037(4)
Si4 0.0474(6) 0.0490(7) 0.0613(7) 0.0176(5) 0.0359(6) 0.0095(5)
N1 0.0371(15) 0.0274(15) 0.0255(15) -0.0030(12) 0.0150(13) -0.0006(12)
N2 0.0296(15) 0.0327(16) 0.0250(15) 0.0004(12) 0.0127(12) 0.0018(12)
N3 0.0357(15) 0.0278(15) 0.0278(15) 0.0041(13) 0.0149(13) -0.0003(12)
N4 0.0529(18) 0.0207(15) 0.0346(16) 0.0002(13) 0.0243(14) -0.0029(13)
N5 0.0347(15) 0.0351(16) 0.0355(16) -0.0013(13) 0.0166(13) 0.0052(12)
N6 0.0387(16) 0.0305(16) 0.0321(16) 0.0037(12) 0.0186(13) -0.0014(12)
O1 0.0299(12) 0.0237(12) 0.0356(13) 0.0066(10) 0.0176(10) 0.0007(9)
O2 0.0518(15) 0.0570(17) 0.0415(15) 0.0116(13) 0.0281(13) 0.0050(13)
O3 0.0363(13) 0.0439(14) 0.0424(15) 0.0108(11) 0.0200(12) 0.0021(11)
C1 0.0356(18) 0.0233(18) 0.0264(17) 0.0018(14) 0.0179(15) -0.0006(14)
C2 0.0343(18) 0.0254(18) 0.0236(17) -0.0002(14) 0.0151(15) -0.0005(14)
C3 0.0307(18) 0.032(2) 0.0327(19) -0.0029(15) 0.0152(15) -0.0048(15)
C4 0.042(2) 0.0292(19) 0.0326(19) 0.0032(15) 0.0177(17) -0.0012(16)
C5 0.041(2) 0.0271(19) 0.0346(19) 0.0093(15) 0.0155(16) 0.0043(15)
C6 0.0337(18) 0.0286(19) 0.0266(18) 0.0041(14) 0.0156(15) 0.0028(14)
C7 0.0312(18) 0.0309(19) 0.038(2) 0.0108(16) 0.0137(16) 0.0018(14)
C8 0.0315(18) 0.0241(18) 0.0308(18) 0.0017(14) 0.0141(15) 0.0014(14)
C9 0.0328(18) 0.035(2) 0.0326(19) 0.0045(16) 0.0134(16) 0.0038(15)
C10 0.0310(18) 0.038(2) 0.038(2) -0.0016(17) 0.0165(16) -0.0011(15)
C11 0.0377(19) 0.033(2) 0.0328(19) 0.0012(16) 0.0199(16) -0.0041(15)
C12 0.0331(18) 0.0227(18) 0.0302(18) -0.0002(14) 0.0156(15) -0.0019(14)
C13 0.0298(17) 0.0235(17) 0.0300(18) -0.0037(14) 0.0163(15) -0.0023(14)
C14 0.054(2) 0.031(2) 0.055(2) 0.0026(18) 0.025(2) -0.0106(17)
C18 0.048(2) 0.070(3) 0.033(2) 0.0046(19) 0.0152(18) -0.015(2)
C19 0.038(2) 0.042(2) 0.080(3) 0.030(2) 0.020(2) 0.0049(17)
C20 0.037(2) 0.048(2) 0.060(3) 0.0066(19) 0.0281(19) 0.0025(17)
C21 0.039(3) 0.119(5) 0.138(5) 0.048(4) 0.040(3) 0.021(3)
C22 0.066(3) 0.158(6) 0.101(4) -0.011(4) 0.058(3) 0.008(3)
C23 0.052(3) 0.082(4) 0.147(5) -0.011(3) 0.047(3) -0.018(3)
C24 0.0303(17) 0.0268(18) 0.0298(18) -0.0002(15) 0.0171(15) -0.0019(14)
C25 0.0341(18) 0.0251(18) 0.0296(18) 0.0002(14) 0.0195(16) -0.0012(14)
C26 0.0277(17) 0.0307(19) 0.0277(18) 0.0049(15) 0.0137(14) 0.0021(14)
C27 0.0314(17) 0.0280(19) 0.0303(19) 0.0037(15) 0.0166(15) -0.0006(14)
C28 0.0336(18) 0.0228(17) 0.033(2) 0.0026(15) 0.0203(16) -0.0014(14)
C29 0.0414(19) 0.032(2) 0.0247(18) 0.0003(15) 0.0167(16) -0.0029(15)
C30 0.0358(19) 0.0301(19) 0.0262(18) 0.0011(15) 0.0093(15) 0.0059(15)
C31 0.038(2) 0.031(2) 0.039(2) 0.0000(16) 0.0105(17) 0.0041(16)
C32 0.044(2) 0.044(2) 0.040(2) -0.0046(19) 0.0011(19) 0.0012(18)
C33 0.064(3) 0.048(3) 0.040(2) -0.0151(19) 0.007(2) 0.007(2)
C34 0.067(3) 0.058(3) 0.040(2) -0.010(2) 0.023(2) 0.009(2)
C35 0.054(2) 0.042(2) 0.037(2) -0.0042(18) 0.0212(19) 0.0064(18)
C36 0.049(2) 0.045(2) 0.059(3) -0.0045(19) 0.029(2) -0.0085(18)
C37 0.069(3) 0.051(3) 0.079(3) -0.016(2) 0.019(3) -0.019(2)
C38 0.0298(18) 0.040(2) 0.0291(19) -0.0031(16) 0.0154(15) 0.0021(15)
C39 0.0347(19) 0.042(2) 0.037(2) -0.0017(17) 0.0194(17) 0.0019(16)
C40 0.040(2) 0.061(3) 0.033(2) -0.0032(19) 0.0163(18) 0.0010(19)
C41 0.047(2) 0.075(3) 0.038(2) -0.010(2) 0.0101(19) -0.009(2)
C42 0.055(3) 0.055(3) 0.053(3) -0.013(2) 0.022(2) -0.018(2)
C43 0.043(2) 0.046(2) 0.039(2) -0.0075(18) 0.0149(18) -0.0076(18)
C44 0.046(2) 0.045(2) 0.038(2) 0.0056(17) 0.0191(18) 0.0031(17)
C45 0.061(3) 0.084(3) 0.037(2) 0.007(2) 0.011(2) 0.003(2)
C46 0.0391(19) 0.0214(17) 0.034(2) 0.0030(15) 0.0158(16) 0.0033(14)
C47 0.0404(19) 0.0276(19) 0.034(2) 0.0036(15) 0.0192(17) 0.0083(15)
C48 0.044(2) 0.029(2) 0.038(2) -0.0058(16) 0.0175(18) 0.0061(16)
C49 0.055(2) 0.038(2) 0.037(2) -0.0047(17) 0.0156(19) 0.0035(18)
C50 0.072(3) 0.044(2) 0.032(2) 0.0006(18) 0.027(2) -0.002(2)
C51 0.054(2) 0.035(2) 0.032(2) 0.0008(16) 0.0220(18) -0.0056(17)
C52 0.0393(19) 0.039(2) 0.039(2) 0.0015(16) 0.0216(17) 0.0011(16)
C53 0.049(2) 0.057(3) 0.053(2) -0.019(2) 0.025(2) -0.0060(19)
C54 0.099(3) 0.031(2) 0.028(2) 0.0038(17) 0.028(2) 0.000(2)
C55 0.110(4) 0.045(3) 0.043(3) 0.006(2) 0.033(3) 0.006(3)
C56 0.160(6) 0.031(3) 0.051(3) 0.006(2) 0.039(4) 0.004(3)
C57 0.200(8) 0.056(4) 0.050(3) 0.010(3) 0.041(4) 0.021(5)
C58 0.108(5) 0.089(4) 0.067(4) 0.010(3) 0.013(3) -0.037(4)
C59 0.087(4) 0.055(3) 0.047(3) 0.004(2) 0.004(2) -0.045(3)
C60 0.112(4) 0.052(3) 0.079(3) -0.002(2) 0.061(3) 0.011(3)
C61 0.243(9) 0.060(4) 0.109(5) -0.012(3) 0.098(6) 0.004(5)
C62 0.048(2) 0.034(2) 0.049(2) -0.0021(17) 0.0222(19) -0.0025(17)
C63 0.063(3) 0.051(3) 0.049(2) -0.0069(19) 0.025(2) 0.010(2)
C64 0.058(3) 0.045(2) 0.046(2) 0.0055(19) 0.015(2) 0.0126(19)
C65 0.045(2) 0.067(3) 0.058(3) 0.000(2) 0.028(2) 0.012(2)
C66 0.045(2) 0.079(3) 0.047(2) -0.002(2) 0.014(2) -0.006(2)
C67 0.045(2) 0.058(3) 0.070(3) -0.008(2) 0.029(2) -0.0079(19)
C68 0.068(3) 0.035(2) 0.055(2) -0.0013(18) 0.033(2) -0.0005(19)
C69 0.110(4) 0.053(3) 0.048(3) 0.015(2) 0.039(3) 0.021(3)
C70 0.084(3) 0.044(3) 0.123(4) 0.012(3) 0.069(3) -0.007(2)
C71 0.185(6) 0.132(5) 0.099(4) 0.057(4) 0.110(5) 0.098(5)
C72 0.044(3) 0.093(4) 0.247(8) 0.038(5) 0.049(4) 0.004(3)
C73 0.078(3) 0.065(3) 0.095(4) 0.035(3) 0.061(3) 0.029(2)
C74 0.078(3) 0.092(4) 0.061(3) -0.001(3) 0.054(3) -0.009(3)
C76 0.084(4) 0.109(4) 0.058(3) 0.040(3) 0.026(3) -0.023(3)
C77 0.058(3) 0.077(3) 0.071(3) 0.038(3) 0.032(2) 0.014(2)
C78 0.045(2) 0.066(3) 0.070(3) 0.016(2) 0.034(2) 0.001(2)
C79 0.056(3) 0.063(3) 0.091(4) 0.007(3) 0.041(3) 0.009(2)
C80 0.059(3) 0.145(5) 0.074(4) 0.011(3) 0.024(3) 0.035(3)
C81 0.049(2) 0.073(3) 0.044(2) 0.009(2) 0.012(2) 0.008(2)
C82 0.105(4) 0.070(4) 0.064(4) -0.001(3) 0.012(3) 0.011(3)
C83 0.125(5) 0.089(4) 0.057(3) 0.006(3) 0.042(3) -0.019(3)
C84 0.120(5) 0.068(4) 0.090(4) -0.016(3) 0.040(4) -0.003(3)
C85 0.118(5) 0.067(4) 0.129(6) 0.030(4) 0.011(5) -0.035(4)
C86 0.118(5) 0.197(9) 0.080(5) 0.035(6) 0.042(4) -0.067(6)
C87 0.096(4) 0.143(7) 0.084(5) -0.006(4) 0.051(4) -0.001(4)
C88 0.147(6) 0.073(4) 0.072(4) -0.003(3) 0.049(5) 0.007(4)
C89 0.089(4) 0.092(4) 0.093(5) -0.013(3) 0.040(4) -0.009(3)
C90 0.089(4) 0.133(5) 0.061(4) -0.005(3) 0.010(3) 0.003(4)
C91 0.129(6) 0.105(5) 0.071(4) 0.003(3) 0.047(4) 0.012(4)
C92 0.085(4) 0.075(4) 0.110(5) 0.007(4) 0.035(4) 0.015(3)
C93 0.123(6) 0.077(4) 0.065(4) -0.005(3) 0.006(4) 0.008(4)
C94 0.087(4) 0.195(9) 0.044(3) 0.028(4) 0.029(3) 0.006(6)
C95 0.075(4) 0.154(7) 0.091(5) -0.054(5) 0.031(4) 0.019(5)
C96 0.090(5) 0.098(5) 0.135(6) 0.024(5) 0.021(5) 0.018(4)

loop_
_atom_type_symbol
_atom_type_description
_atom_type_scat_dispersion_real
_atom_type_scat_dispersion_imag
_atom_type_scat_source
C C 0.0033 0.0016 'International Tables Vol C Tables 4.2.6.8 and 6.1.1.4'
H H 0.0000 0.0000 'International Tables Vol C Tables 4.2.6.8 and 6.1.1.4'
N N 0.0061 0.0033 'International Tables Vol C Tables 4.2.6.8 and 6.1.1.4'
O O 0.0106 0.0060 'International Tables Vol C Tables 4.2.6.8 and 6.1.1.4'
Mg Mg 0.0486 0.0363 'International Tables Vol C Tables 4.2.6.8 and 6.1.1.4'
Si Si 0.0817 0.0704 'International Tables Vol C Tables 4.2.6.8 and 6.1.1.4'

loop_
_geom_angle_atom_site_label_1
_geom_angle_atom_site_label_2
_geom_angle_atom_site_label_3
_geom_angle
_geom_angle_site_symmetry_1
_geom_angle_site_symmetry_3
_geom_angle_publ_flag
N5 Mg1 N2 121.68(11) . . ?
N5 Mg1 O2 107.26(11) . . ?
N2 Mg1 O2 105.99(11) . . ?
N5 Mg1 N1 130.95(12) . . ?
N2 Mg1 N1 91.32(10) . . ?
O2 Mg1 N1 95.08(10) . . ?
N5 Mg1 Si1 28.25(8) . . ?
N2 Mg1 Si1 129.96(8) . . ?
O2 Mg1 Si1 119.81(8) . . ?
N1 Mg1 Si1 102.92(8) . . ?
N5 Mg1 Si2 28.10(8) . . ?
N2 Mg1 Si2 108.32(8) . . ?
O2 Mg1 Si2 89.79(8) . . ?
N1 Mg1 Si2 157.63(8) . . ?
Si1 Mg1 Si2 56.30(3) . . ?
N6 Mg2 O3 113.20(11) . . ?
N6 Mg2 N4 114.73(12) . . ?
O3 Mg2 N4 113.47(11) . . ?
N6 Mg2 N3 128.73(11) . . ?
O3 Mg2 N3 93.07(10) . . ?
N4 Mg2 N3 90.77(11) . . ?
N6 Mg2 Si4 28.58(8) . . ?
O3 Mg2 Si4 136.93(8) . . ?
N4 Mg2 Si4 105.46(9) . . ?
N3 Mg2 Si4 104.39(8) . . ?
N6 Mg2 Si3 26.93(8) . . ?
O3 Mg2 Si3 90.23(7) . . ?
N4 Mg2 Si3 115.90(8) . . ?
N3 Mg2 Si3 149.11(8) . . ?
Si4 Mg2 Si3 55.46(3) . . ?
N5 Si1 C63 111.88(16) . . ?
N5 Si1 C62 111.11(14) . . ?
C63 Si1 C62 107.86(18) . . ?
N5 Si1 C64 114.22(16) . . ?
C63 Si1 C64 107.60(18) . . ?
C62 Si1 C64 103.68(18) . . ?
N5 Si1 Mg1 33.57(9) . . ?
C63 Si1 Mg1 108.12(13) . . ?
C62 Si1 Mg1 81.71(11) . . ?
C64 Si1 Mg1 140.06(13) . . ?
N5 Si2 C66 114.84(16) . . ?
N5 Si2 C65 112.80(16) . . ?
C66 Si2 C65 105.99(19) . . ?
N5 Si2 C67 111.93(15) . . ?
C66 Si2 C67 103.3(2) . . ?
C65 Si2 C67 107.24(19) . . ?
N5 Si2 Mg1 33.33(9) . . ?
C66 Si2 Mg1 127.35(13) . . ?
C65 Si2 Mg1 123.92(13) . . ?
C67 Si2 Mg1 78.65(12) . . ?
N6 Si3 C69 112.74(16) . . ?
N6 Si3 C68 111.12(15) . . ?
C69 Si3 C68 108.88(19) . . ?
N6 Si3 C70 116.42(18) . . ?
C69 Si3 C70 103.2(2) . . ?
C68 Si3 C70 103.70(19) . . ?
N6 Si3 Mg2 32.26(9) . . ?
C69 Si3 Mg2 112.45(15) . . ?
C68 Si3 Mg2 81.82(12) . . ?
C70 Si3 Mg2 139.96(16) . . ?
N6 Si4 C73 111.79(16) . . ?
N6 Si4 C71 113.3(2) . . ?
C73 Si4 C71 106.2(2) . . ?
N6 Si4 C72 114.2(2) . . ?
C73 Si4 C72 104.9(3) . . ?
C71 Si4 C72 105.8(3) . . ?
N6 Si4 Mg2 34.26(9) . . ?
C73 Si4 Mg2 77.53(13) . . ?
C71 Si4 Mg2 126.1(2) . . ?
C72 Si4 Mg2 125.6(2) . . ?
C26 N1 C30 115.2(3) . . ?
C26 N1 Mg1 120.3(2) . . ?
C30 N1 Mg1 123.4(2) . . ?
C25 N2 C38 116.1(3) . . ?
C25 N2 Mg1 120.1(2) . . ?
C38 N2 Mg1 122.42(19) . . ?
C28 N3 C46 119.3(3) . . ?
C28 N3 Mg2 123.4(2) . . ?
C46 N3 Mg2 116.92(19) . . ?
C29 N4 C54 113.8(3) . . ?
C29 N4 Mg2 119.6(2) . . ?
C54 N4 Mg2 120.2(2) . . ?
Si1 N5 Si2 123.08(16) . . ?
Si1 N5 Mg1 118.17(15) . . ?
Si2 N5 Mg1 118.57(15) . . ?
Si3 N6 Si4 121.87(15) . . ?
Si3 N6 Mg2 120.81(15) . . ?
Si4 N6 Mg2 117.16(14) . . ?
C13 O1 C1 117.0(2) . . ?
C77 O2 C74 110.3(3) . . ?
C77 O2 Mg1 123.8(2) . . ?
C74 O2 Mg1 125.5(2) . . ?
C81 O3 C78 106.5(3) . . ?
C81 O3 Mg2 127.1(2) . . ?
C78 O3 Mg2 122.2(2) . . ?
C6 C1 O1 121.3(3) . . ?
C6 C1 C2 121.4(3) . . ?
O1 C1 C2 117.3(3) . . ?
C3 C2 C1 116.9(3) . . ?
C3 C2 C24 118.2(3) . . ?
C1 C2 C24 124.5(3) . . ?
C4 C3 C2 123.5(3) . . ?
C3 C4 C5 116.9(3) . . ?
C3 C4 C14 121.4(3) . . ?
C5 C4 C14 121.7(3) . . ?
C4 C5 C6 122.5(3) . . ?
C5 C6 C1 118.2(3) . . ?
C5 C6 C7 123.3(3) . . ?
C1 C6 C7 118.1(3) . . ?
C6 C7 C8 107.9(2) . . ?
C6 C7 C19 112.4(3) . . ?
C8 C7 C19 112.3(3) . . ?
C6 C7 C18 107.0(3) . . ?
C8 C7 C18 108.0(3) . . ?
C19 C7 C18 109.0(3) . . ?
C9 C8 C13 118.3(3) . . ?
C9 C8 C7 122.1(3) . . ?
C13 C8 C7 119.4(3) . . ?
C10 C9 C8 123.0(3) . . ?
C9 C10 C11 116.4(3) . . ?
C9 C10 C20 123.2(3) . . ?
C11 C10 C20 120.4(3) . . ?
C12 C11 C10 123.9(3) . . ?
C11 C12 C13 116.8(3) . . ?
C11 C12 C27 116.6(3) . . ?
C13 C12 C27 126.6(3) . . ?
O1 C13 C8 120.6(3) . . ?
O1 C13 C12 117.8(3) . . ?
C8 C13 C12 121.6(3) . . ?
C16B C14 C15A 124.3(6) . . ?
C16B C14 C17A 77.5(6) . . ?
C15A C14 C17A 110.1(5) . . ?
C16B C14 C17B 109.5(7) . . ?
C15A C14 C17B 80.7(6) . . ?
C17A C14 C17B 34.8(5) . . ?
C16B C14 C4 114.9(5) . . ?
C15A C14 C4 113.8(4) . . ?
C17A C14 C4 109.0(4) . . ?
C17B C14 C4 106.2(5) . . ?
C16B C14 C15B 111.4(6) . . ?
C15A C14 C15B 24.6(4) . . ?
C17A C14 C15B 131.3(6) . . ?
C17B C14 C15B 105.0(7) . . ?
C4 C14 C15B 109.2(5) . . ?
C16B C14 C16A 29.0(5) . . ?
C15A C14 C16A 108.5(5) . . ?
C17A C14 C16A 106.0(5) . . ?
C17B C14 C16A 135.1(6) . . ?
C4 C14 C16A 109.2(3) . . ?
C15B C14 C16A 88.6(5) . . ?
C23 C20 C21 109.3(4) . . ?
C23 C20 C10 110.5(3) . . ?
C21 C20 C10 112.2(3) . . ?
C23 C20 C22 108.6(4) . . ?
C21 C20 C22 107.4(4) . . ?
C10 C20 C22 108.7(3) . . ?
C25 C24 C26 125.6(3) . . ?
C25 C24 C2 117.4(3) . . ?
C26 C24 C2 116.4(3) . . ?
N2 C25 C24 127.3(3) . . ?
N1 C26 C24 127.6(3) . . ?
C29 C27 C28 124.8(3) . . ?
C29 C27 C12 116.0(3) . . ?
C28 C27 C12 118.0(3) . . ?
N3 C28 C27 126.3(3) . . ?
N4 C29 C27 129.0(3) . . ?
C35 C30 C31 120.9(3) . . ?
C35 C30 N1 117.2(3) . . ?
C31 C30 N1 121.9(3) . . ?
C30 C31 C32 118.3(3) . . ?
C30 C31 C36 120.3(3) . . ?
C32 C31 C36 121.4(3) . . ?
C33 C32 C31 119.3(4) . . ?
C33 C32 C37 119.1(4) . . ?
C31 C32 C37 121.5(4) . . ?
C34 C33 C32 121.9(4) . . ?
C33 C34 C35 119.4(4) . . ?
C34 C35 C30 120.2(4) . . ?
C39 C38 C43 120.3(3) . . ?
C39 C38 N2 119.6(3) . . ?
C43 C38 N2 120.0(3) . . ?
C38 C39 C40 119.2(3) . . ?
C38 C39 C44 121.0(3) . . ?
C40 C39 C44 119.7(3) . . ?
C41 C40 C39 118.9(3) . . ?
C41 C40 C45 120.6(4) . . ?
C39 C40 C45 120.4(4) . . ?
C40 C41 C42 122.3(4) . . ?
C41 C42 C43 119.8(4) . . ?
C42 C43 C38 119.4(4) . . ?
C47 C46 C51 120.0(3) . . ?
C47 C46 N3 123.9(3) . . ?
C51 C46 N3 115.9(3) . . ?
C46 C47 C48 119.1(3) . . ?
C46 C47 C52 122.0(3) . . ?
C48 C47 C52 118.9(3) . . ?
C49 C48 C47 119.3(3) . . ?
C49 C48 C53 119.7(3) . . ?
C47 C48 C53 120.9(3) . . ?
C50 C49 C48 120.8(3) . . ?
C51 C50 C49 120.4(3) . . ?
C50 C51 C46 120.3(3) . . ?
C55 C54 C59 120.3(4) . . ?
C55 C54 N4 121.4(4) . . ?
C59 C54 N4 118.2(4) . . ?
C54 C55 C56 120.8(5) . . ?
C54 C55 C60 120.5(4) . . ?
C56 C55 C60 118.7(5) . . ?
C57 C56 C55 115.9(5) . . ?
C57 C56 C61 121.9(6) . . ?
C55 C56 C61 122.1(7) . . ?
C58 C57 C56 124.8(6) . . ?
C57 C58 C59 120.1(6) . . ?
C58 C59 C54 117.9(5) . . ?
C75A C74 O2 106.7(4) . . ?
C75A C74 C75B 43.3(8) . . ?
O2 C74 C75B 100.6(7) . . ?
C74 C75A C76 101.7(4) . . ?
C76 C75B C74 107.1(8) . . ?
C75B C76 C77 104.4(7) . . ?
C75B C76 C75A 42.4(8) . . ?
C77 C76 C75A 102.9(4) . . ?
O2 C77 C76 104.2(4) . . ?
O3 C78 C79 104.1(3) . . ?
C80 C79 C78 102.2(4) . . ?
C81 C80 C79 106.9(4) . . ?
O3 C81 C80 106.0(3) . . ?
C87 C82 C83 120.8(6) . . ?
C82 C83 C84 120.6(5) . . ?
C85 C84 C83 119.0(6) . . ?
C84 C85 C86 116.8(6) . . ?
C87 C86 C85 120.5(6) . . ?
C82 C87 C86 122.2(7) . . ?
C89 C88 C93 120.5(6) . . ?
C88 C89 C90 119.8(6) . . ?
C91 C90 C89 120.3(6) . . ?
C90 C91 C92 118.9(6) . . ?
C93 C92 C91 119.1(6) . . ?
C88 C93 C92 121.3(6) . . ?
C95 C94 C96 120.2(6) . . ?
C94 C95 C96 121.5(6) . 3_657 ?
C95 C96 C94 118.3(6) 3_657 . ?

loop_
_geom_bond_atom_site_label_1
_geom_bond_atom_site_label_2
_geom_bond_distance
_geom_bond_site_symmetry_2
_geom_bond_publ_flag
Mg1 N5 1.992(3) . ?
Mg1 N2 2.071(3) . ?
Mg1 O2 2.072(2) . ?
Mg1 N1 2.081(3) . ?
Mg1 Si1 3.1757(14) . ?
Mg1 Si2 3.1846(14) . ?
Mg2 N6 2.011(3) . ?
Mg2 O3 2.058(2) . ?
Mg2 N4 2.072(3) . ?
Mg2 N3 2.086(3) . ?
Mg2 Si4 3.1783(14) . ?
Mg2 Si3 3.2357(14) . ?
Si1 N5 1.705(3) . ?
Si1 C63 1.875(4) . ?
Si1 C62 1.876(4) . ?
Si1 C64 1.878(4) . ?
Si2 N5 1.708(3) . ?
Si2 C66 1.871(4) . ?
Si2 C65 1.879(4) . ?
Si2 C67 1.879(4) . ?
Si3 N6 1.706(3) . ?
Si3 C69 1.876(4) . ?
Si3 C68 1.876(4) . ?
Si3 C70 1.882(4) . ?
Si4 N6 1.709(3) . ?
Si4 C73 1.848(4) . ?
Si4 C71 1.859(5) . ?
Si4 C72 1.879(5) . ?
N1 C26 1.327(4) . ?
N1 C30 1.438(4) . ?
N2 C25 1.324(4) . ?
N2 C38 1.439(4) . ?
N3 C28 1.319(4) . ?
N3 C46 1.444(4) . ?
N4 C29 1.328(4) . ?
N4 C54 1.456(5) . ?
O1 C13 1.397(3) . ?
O1 C1 1.397(3) . ?
O2 C77 1.441(5) . ?
O2 C74 1.466(4) . ?
O3 C81 1.456(4) . ?
O3 C78 1.458(4) . ?
C1 C6 1.397(4) . ?
C1 C2 1.402(4) . ?
C2 C3 1.400(4) . ?
C2 C24 1.492(4) . ?
C3 C4 1.390(4) . ?
C4 C5 1.390(5) . ?
C4 C14 1.542(4) . ?
C5 C6 1.394(4) . ?
C6 C7 1.522(4) . ?
C7 C8 1.523(4) . ?
C7 C19 1.532(5) . ?
C7 C18 1.542(5) . ?
C8 C9 1.390(4) . ?
C8 C13 1.398(4) . ?
C9 C10 1.385(4) . ?
C10 C11 1.400(4) . ?
C10 C20 1.533(4) . ?
C11 C12 1.392(4) . ?
C12 C13 1.405(4) . ?
C12 C27 1.507(4) . ?
C14 C16B 1.492(8) . ?
C14 C15A 1.499(6) . ?
C14 C17A 1.527(7) . ?
C14 C17B 1.540(8) . ?
C14 C15B 1.571(7) . ?
C14 C16A 1.577(6) . ?
C20 C23 1.512(6) . ?
C20 C21 1.523(6) . ?
C20 C22 1.540(6) . ?
C24 C25 1.401(4) . ?
C24 C26 1.401(4) . ?
C27 C29 1.403(4) . ?
C27 C28 1.406(4) . ?
C30 C35 1.394(5) . ?
C30 C31 1.402(5) . ?
C31 C32 1.410(5) . ?
C31 C36 1.505(5) . ?
C32 C33 1.389(6) . ?
C32 C37 1.518(6) . ?
C33 C34 1.375(6) . ?
C34 C35 1.378(5) . ?
C38 C39 1.398(5) . ?
C38 C43 1.402(5) . ?
C39 C40 1.415(5) . ?
C39 C44 1.489(5) . ?
C40 C41 1.368(5) . ?
C40 C45 1.505(5) . ?
C41 C42 1.375(6) . ?
C42 C43 1.389(5) . ?
C46 C47 1.397(4) . ?
C46 C51 1.415(4) . ?
C47 C48 1.416(5) . ?
C47 C52 1.499(4) . ?
C48 C49 1.400(5) . ?
C48 C53 1.497(5) . ?
C49 C50 1.383(5) . ?
C50 C51 1.369(5) . ?
C54 C55 1.369(6) . ?
C54 C59 1.436(6) . ?
C55 C56 1.443(7) . ?
C55 C60 1.451(6) . ?
C56 C57 1.390(9) . ?
C56 C61 1.461(8) . ?
C57 C58 1.330(8) . ?
C58 C59 1.410(6) . ?
C74 C75A 1.436(6) . ?
C74 C75B 1.499(9) . ?
C75A C76 1.567(6) . ?
C75B C76 1.399(9) . ?
C76 C77 1.534(6) . ?
C78 C79 1.496(5) . ?
C79 C80 1.493(6) . ?
C80 C81 1.492(6) . ?
C82 C87 1.274(8) . ?
C82 C83 1.343(7) . ?
C83 C84 1.372(7) . ?
C84 C85 1.369(9) . ?
C85 C86 1.404(10) . ?
C86 C87 1.325(9) . ?
C88 C89 1.331(8) . ?
C88 C93 1.340(8) . ?
C89 C90 1.379(8) . ?
C90 C91 1.363(8) . ?
C91 C92 1.376(8) . ?
C92 C93 1.363(8) . ?
C94 C95 1.316(9) . ?
C94 C96 1.362(10) . ?
C95 C96 1.343(10) 3_657 ?
C96 C95 1.343(10) 3_657 ?
